data_7214991
loop_
_publ_author_name
'Zhang, Xin'
'Huang, Yuan-Yuan'
'Cheng, Jian-Kai'
'Yao, Yuan-Gen'
'Zhang, Jian'
'Wang, Fei'

_publ_section_title
;
 Alkaline earth metal ion doped Zn(ii)-terephthalates
;
_journal_issue 14
_journal_name_full CrystEngComm
_journal_page_first 4843
_journal_paper_doi 10.1039/c2ce25440a
_journal_volume 14
_journal_year 2012
_chemical_formula_moiety 'C30 H16 Ba N2 O16 Zn2'
_chemical_formula_sum 'C30 H16 Ba N2 O16 Zn2'
_chemical_formula_weight 928.56
_chemical_name_systematic
;
?
;
_space_group_IT_number 15
_symmetry_cell_setting monoclinic
_symmetry_space_group_name_Hall '-C 2yc'
_symmetry_space_group_name_H-M 'C 1 2/c 1'
_atom_sites_solution_hydrogens geom
_atom_sites_solution_primary direct
_atom_sites_solution_secondary difmap
_audit_creation_method SHELXL-97
_cell_angle_alpha 90.00
_cell_angle_beta 112.767(5)
_cell_angle_gamma 90.00
_cell_formula_units_Z 4
_cell_length_a 15.1637(6)
_cell_length_b 19.0644(6)
_cell_length_c 12.6634(5)
_cell_measurement_reflns_used 2764
_cell_measurement_temperature 293(2)
_cell_measurement_theta_max 29.1091
_cell_measurement_theta_min 2.7509
_cell_volume 3375.6(2)
_computing_cell_refinement 'Bruker FRAMBO'
_computing_data_collection 'Bruker FRAMBO'
_computing_data_reduction 'Bruker SAINT'
_computing_molecular_graphics 'Bruker SHELXTL'
_computing_publication_material 'Bruker SHELXTL'
_computing_structure_refinement 'SHELXL-97 (Sheldrick, 1997)'
_computing_structure_solution 'SHELXS-97 (Sheldrick, 1990)'
_diffrn_ambient_temperature 293(2)
_diffrn_measured_fraction_theta_full 0.981
_diffrn_measured_fraction_theta_max 0.981
_diffrn_measurement_device_type 'multiwire proportional'
_diffrn_measurement_method 'phi and omega scans'
_diffrn_radiation_monochromator graphite
_diffrn_radiation_source 'fine-focus sealed tube'
_diffrn_radiation_type MoK\a
_diffrn_radiation_wavelength 0.71073
_diffrn_reflns_av_R_equivalents 0.0244
_diffrn_reflns_av_sigmaI/netI 0.0379
_diffrn_reflns_limit_h_max 18
_diffrn_reflns_limit_h_min -11
_diffrn_reflns_limit_k_max 22
_diffrn_reflns_limit_k_min -21
_diffrn_reflns_limit_l_max 9
_diffrn_reflns_limit_l_min -15
_diffrn_reflns_number 5895
_diffrn_reflns_theta_full 25.00
_diffrn_reflns_theta_max 25.00
_diffrn_reflns_theta_min 2.76
_diffrn_standards_decay_% none
_diffrn_standards_interval_count 0
_diffrn_standards_interval_time none
_diffrn_standards_number none
_exptl_absorpt_coefficient_mu 2.641
_exptl_absorpt_correction_T_max 0.673
_exptl_absorpt_correction_T_min 0.596
_exptl_absorpt_correction_type multi-scan
_exptl_absorpt_process_details crystalclear
_exptl_crystal_colour colorless
_exptl_crystal_density_diffrn 1.827
_exptl_crystal_density_method 'not measured'
_exptl_crystal_description block
_exptl_crystal_F_000 1816
_exptl_crystal_size_max 0.20
_exptl_crystal_size_mid 0.17
_exptl_crystal_size_min 0.15
_refine_diff_density_max 0.475
_refine_diff_density_min -0.392
_refine_diff_density_rms 0.084
_refine_ls_extinction_coef 0.00266(10)
_refine_ls_extinction_expression Fc^*^=kFc[1+0.001xFc^2^\l^3^/sin(2\q)]^-1/4^
_refine_ls_extinction_method SHELXL
_refine_ls_goodness_of_fit_ref 1.023
_refine_ls_hydrogen_treatment constr
_refine_ls_matrix_type full
_refine_ls_number_parameters 263
_refine_ls_number_reflns 2929
_refine_ls_number_restraints 1
_refine_ls_restrained_S_all 1.025
_refine_ls_R_factor_all 0.0323
_refine_ls_R_factor_gt 0.0259
_refine_ls_shift/su_max 0.002
_refine_ls_shift/su_mean 0.000
_refine_ls_structure_factor_coef Fsqd
_refine_ls_weighting_details 'calc w=1/[\s^2^(Fo^2^)+(0.0248P)^2^+11.1675P] where P=(Fo^2^+2Fc^2^)/3'
_refine_ls_weighting_scheme calc
_refine_ls_wR_factor_gt 0.0633
_refine_ls_wR_factor_ref 0.0670
_reflns_number_gt 2565
_reflns_number_total 2929
_reflns_threshold_expression >2sigma(I)
_cod_data_source_file c2ce25440a.txt
_cod_data_source_block Compound-4
_cod_depositor_comments
;
The following automatic conversions were performed:

'_symmetry_cell_setting' value 'Monoclinic' changed to 'monoclinic'
according to
/usr/data/users/saulius/automatic-downloads/retrospective/RSC/lib/dictionaries/cif_core.dic
dictionary named 'cif_core.dic' version 2.4.2 from 2011-04-26.

Automatic conversion script
Id: cif_fix_values 2281 2013-09-26 08:29:07Z andrius 
;
_cod_original_sg_symbol_H-M C2/c
_cod_database_code 7214991

loop_
_symmetry_equiv_pos_as_xyz
'x, y, z'
'-x, y, -z+1/2'
'x+1/2, y+1/2, z'
'-x+1/2, y+1/2, -z+1/2'
'-x, -y, -z'
'x, -y, z-1/2'
'-x+1/2, -y+1/2, -z'
'x+1/2, -y+1/2, z-1/2'

loop_
_atom_site_label
_atom_site_type_symbol
_atom_site_fract_x
_atom_site_fract_y
_atom_site_fract_z
_atom_site_U_iso_or_equiv
_atom_site_adp_type
_atom_site_occupancy
_atom_site_symmetry_multiplicity
_atom_site_calc_flag
_atom_site_refinement_flags
Zn1 Zn -0.37959(3) 0.79359(2) -0.96173(4) 0.01897(13) Uani 1 1 d .
Ba1 Ba -0.5000 0.680283(15) -1.2500 0.01896(12) Uani 1 2 d S
C1 C -0.3528(3) 0.65212(19) -0.9334(3) 0.0224(8) Uani 1 1 d .
C2 C -0.3169(3) 0.58588(18) -0.8675(3) 0.0213(8) Uani 1 1 d .
C3 C -0.3655(3) 0.5237(2) -0.9118(3) 0.0302(9) Uani 1 1 d .
H3A H -0.4151 0.5236 -0.9837 0.036 Uiso 1 1 calc R
C4 C -0.3406(3) 0.4623(2) -0.8495(4) 0.0340(10) Uani 1 1 d .
H4A H -0.3740 0.4212 -0.8793 0.041 Uiso 1 1 calc R
C5 C -0.2661(3) 0.46136(19) -0.7428(3) 0.0248(8) Uani 1 1 d .
C6 C -0.2152(3) 0.5222(2) -0.7010(3) 0.0292(9) Uani 1 1 d .
H6A H -0.1633 0.5214 -0.6310 0.035 Uiso 1 1 calc R
C7 C -0.2404(3) 0.58451(19) -0.7623(3) 0.0275(9) Uani 1 1 d .
H7A H -0.2061 0.6253 -0.7327 0.033 Uiso 1 1 calc R
C8 C -0.2449(3) 0.39452(19) -0.6739(3) 0.0244(8) Uani 1 1 d .
C9 C -0.5738(3) 0.77343(19) -1.0329(4) 0.0262(9) Uani 1 1 d .
C10 C -0.6656(3) 0.7617(2) -1.0154(3) 0.0249(8) Uani 1 1 d .
C11 C -0.6711(3) 0.7739(2) -0.9099(4) 0.0321(10) Uani 1 1 d .
H11A H -0.6178 0.7905 -0.8491 0.038 Uiso 1 1 calc R
C12 C -0.7548(3) 0.7617(2) -0.8950(3) 0.0296(9) Uani 1 1 d .
H12A H -0.7575 0.7694 -0.8238 0.036 Uiso 1 1 calc R
C13 C 0.0319(6) 0.4532(4) -0.2059(8) 0.034(2) Uani 0.50 1 d P
C14 C -0.0700(8) 0.5119(6) -0.3787(10) 0.065(3) Uani 0.50 1 d P
C15 C 0.0286(10) 0.5805(5) -0.2056(11) 0.075(4) Uani 0.50 1 d P
C16 C -0.5340(7) 0.4866(5) -1.2770(12) 0.057(4) Uani 0.50 1 d P
C17 C -0.5839(10) 0.4070(6) -1.3563(12) 0.066(4) Uani 0.50 1 d PD
C18 C -0.4361(13) 0.3639(8) -1.1809(15) 0.107(7) Uani 0.50 1 d PD
O1 O -0.4271(2) 0.65137(14) -1.0199(2) 0.0336(7) Uani 1 1 d .
O2 O -0.30457(18) 0.70861(12) -0.8935(2) 0.0246(6) Uani 1 1 d .
O3 O -0.3086(2) 0.35193(14) -0.6868(3) 0.0373(7) Uani 1 1 d .
O4 O -0.15908(19) 0.38667(14) -0.6053(3) 0.0377(7) Uani 1 1 d .
O5 O -0.50043(19) 0.78812(15) -0.9430(3) 0.0375(7) Uani 1 1 d .
O6 O -0.57331(19) 0.76734(15) -1.1297(2) 0.0345(7) Uani 1 1 d .
O1W O -0.37797(18) 0.79720(13) -1.1196(2) 0.0227(6) Uani 1 1 d .
H1WA H -0.3235 0.8032 -1.1228 0.043(14) Uiso 1 1 d R
H1WB H -0.4134 0.8273 -1.1664 0.054(16) Uiso 1 1 d R
O8 O 0.0000 0.3939(2) -0.2500 0.0432(11) Uani 1 2 d S
O9 O -0.5000 0.5390(3) -1.2500 0.082(2) Uani 1 2 d S
N1 N 0.0000 0.5120(3) -0.2500 0.0443(14) Uani 1 2 d S
N2 N -0.5000 0.4214(3) -1.2500 0.0548(17) Uani 1 2 d S

loop_
_atom_site_aniso_label
_atom_site_aniso_U_11
_atom_site_aniso_U_22
_atom_site_aniso_U_33
_atom_site_aniso_U_23
_atom_site_aniso_U_13
_atom_site_aniso_U_12
Zn1 0.0151(2) 0.0186(2) 0.0223(2) -0.00177(16) 0.00636(19) -0.00090(17)
Ba1 0.01588(18) 0.01833(18) 0.02030(18) 0.000 0.00439(13) 0.000
C1 0.023(2) 0.025(2) 0.024(2) 0.0057(16) 0.0151(18) 0.0015(17)
C2 0.0216(19) 0.0215(19) 0.0203(19) 0.0021(15) 0.0077(16) -0.0003(16)
C3 0.031(2) 0.027(2) 0.022(2) 0.0043(17) -0.0002(18) -0.0046(18)
C4 0.037(2) 0.022(2) 0.037(2) -0.0022(18) 0.008(2) -0.0068(19)
C5 0.0209(19) 0.0200(19) 0.033(2) 0.0059(16) 0.0102(18) 0.0019(16)
C6 0.021(2) 0.032(2) 0.026(2) 0.0089(17) -0.0004(18) -0.0004(17)
C7 0.024(2) 0.0212(19) 0.031(2) 0.0042(16) 0.0033(18) -0.0061(17)
C8 0.022(2) 0.023(2) 0.028(2) 0.0039(16) 0.0096(18) 0.0042(17)
C9 0.021(2) 0.024(2) 0.037(2) -0.0008(17) 0.016(2) 0.0016(17)
C10 0.0181(19) 0.028(2) 0.030(2) -0.0023(17) 0.0120(18) 0.0019(17)
C11 0.020(2) 0.046(3) 0.030(2) -0.0105(19) 0.0095(18) -0.0061(19)
C12 0.023(2) 0.043(2) 0.028(2) -0.0050(18) 0.0156(19) -0.0023(19)
C13 0.025(4) 0.029(5) 0.049(6) 0.002(4) 0.014(4) -0.001(4)
C14 0.059(7) 0.080(8) 0.043(6) 0.011(6) 0.005(6) 0.019(6)
C15 0.099(13) 0.022(4) 0.111(13) -0.023(5) 0.049(10) -0.006(6)
C16 0.062(8) 0.055(6) 0.087(11) -0.001(6) 0.066(9) -0.002(5)
C17 0.090(10) 0.043(7) 0.080(9) -0.018(7) 0.051(8) -0.029(8)
C18 0.163(17) 0.057(8) 0.151(18) 0.071(10) 0.115(14) 0.064(11)
O1 0.0312(16) 0.0334(15) 0.0247(16) 0.0089(12) -0.0018(14) -0.0036(13)
O2 0.0188(13) 0.0198(13) 0.0321(16) 0.0053(11) 0.0065(12) -0.0003(11)
O3 0.0286(16) 0.0246(15) 0.056(2) 0.0104(14) 0.0131(15) -0.0057(13)
O4 0.0242(15) 0.0266(15) 0.052(2) 0.0159(14) 0.0037(15) 0.0011(12)
O5 0.0209(15) 0.0531(19) 0.0434(19) -0.0146(15) 0.0179(15) -0.0108(14)
O6 0.0266(15) 0.0493(18) 0.0351(17) 0.0032(14) 0.0200(14) 0.0033(14)
O1W 0.0178(13) 0.0283(14) 0.0236(14) 0.0050(11) 0.0096(12) -0.0016(12)
O8 0.053(3) 0.018(2) 0.047(3) 0.000 0.006(2) 0.000
O9 0.077(4) 0.026(3) 0.170(7) 0.000 0.078(5) 0.000
N1 0.050(3) 0.023(3) 0.064(4) 0.000 0.026(3) 0.000
N2 0.083(5) 0.029(3) 0.076(5) 0.000 0.057(4) 0.000

loop_
_atom_type_symbol
_atom_type_description
_atom_type_scat_dispersion_real
_atom_type_scat_dispersion_imag
_atom_type_scat_source
C C 0.0033 0.0016 'International Tables Vol C Tables 4.2.6.8 and 6.1.1.4'
H H 0.0000 0.0000 'International Tables Vol C Tables 4.2.6.8 and 6.1.1.4'
O O 0.0106 0.0060 'International Tables Vol C Tables 4.2.6.8 and 6.1.1.4'
Zn Zn 0.2839 1.4301 'International Tables Vol C Tables 4.2.6.8 and 6.1.1.4'
Ba Ba -0.3244 2.2819 'International Tables Vol C Tables 4.2.6.8 and 6.1.1.4'
N N 0.0061 0.0033 'International Tables Vol C Tables 4.2.6.8 and 6.1.1.4'

loop_
_geom_angle_atom_site_label_1
_geom_angle_atom_site_label_2
_geom_angle_atom_site_label_3
_geom_angle
_geom_angle_site_symmetry_1
_geom_angle_site_symmetry_3
O5 Zn1 O4 97.72(12) . 4_453
O5 Zn1 O2 108.29(12) . .
O4 Zn1 O2 121.92(12) 4_453 .
O5 Zn1 O1W 119.94(12) . .
O4 Zn1 O1W 106.48(12) 4_453 .
O2 Zn1 O1W 103.67(11) . .
O9 Ba1 O1 78.41(6) . .
O9 Ba1 O1 78.41(6) . 2_452
O1 Ba1 O1 156.82(12) . 2_452
O9 Ba1 O6 126.96(6) . .
O1 Ba1 O6 67.51(9) . .
O1 Ba1 O6 128.62(8) 2_452 .
O9 Ba1 O6 126.96(6) . 2_452
O1 Ba1 O6 128.62(8) . 2_452
O1 Ba1 O6 67.51(8) 2_452 2_452
O6 Ba1 O6 106.09(12) . 2_452
O9 Ba1 O3 77.16(6) . 6_565
O1 Ba1 O3 72.63(9) . 6_565
O1 Ba1 O3 102.08(9) 2_452 6_565
O6 Ba1 O3 125.15(8) . 6_565
O6 Ba1 O3 72.03(9) 2_452 6_565
O9 Ba1 O3 77.16(6) . 5_463
O1 Ba1 O3 102.08(9) . 5_463
O1 Ba1 O3 72.63(9) 2_452 5_463
O6 Ba1 O3 72.03(9) . 5_463
O6 Ba1 O3 125.15(8) 2_452 5_463
O3 Ba1 O3 154.32(11) 6_565 5_463
O9 Ba1 O1W 138.88(5) . .
O1 Ba1 O1W 69.55(7) . .
O1 Ba1 O1W 130.70(8) 2_452 .
O6 Ba1 O1W 62.46(8) . .
O6 Ba1 O1W 63.68(8) 2_452 .
O3 Ba1 O1W 69.27(7) 6_565 .
O3 Ba1 O1W 133.53(8) 5_463 .
O9 Ba1 O1W 138.88(5) . 2_452
O1 Ba1 O1W 130.70(8) . 2_452
O1 Ba1 O1W 69.55(7) 2_452 2_452
O6 Ba1 O1W 63.68(8) . 2_452
O6 Ba1 O1W 62.46(8) 2_452 2_452
O3 Ba1 O1W 133.53(8) 6_565 2_452
O3 Ba1 O1W 69.27(7) 5_463 2_452
O1W Ba1 O1W 82.24(10) . 2_452
O1 C1 O2 122.9(3) . .
O1 C1 C2 119.8(3) . .
O2 C1 C2 117.2(3) . .
C7 C2 C3 119.1(3) . .
C7 C2 C1 122.7(3) . .
C3 C2 C1 118.1(3) . .
C4 C3 C2 120.4(4) . .
C4 C3 H3A 119.8 . .
C2 C3 H3A 119.8 . .
C3 C4 C5 120.5(4) . .
C3 C4 H4A 119.7 . .
C5 C4 H4A 119.7 . .
C6 C5 C4 119.2(3) . .
C6 C5 C8 121.7(4) . .
C4 C5 C8 119.1(3) . .
C5 C6 C7 120.8(4) . .
C5 C6 H6A 119.6 . .
C7 C6 H6A 119.6 . .
C2 C7 C6 120.0(4) . .
C2 C7 H7A 120.0 . .
C6 C7 H7A 120.0 . .
O3 C8 O4 124.3(4) . .
O3 C8 C5 120.2(3) . .
O4 C8 C5 115.5(3) . .
O6 C9 O5 124.5(3) . .
O6 C9 C10 119.6(4) . .
O5 C9 C10 115.9(3) . .
C12 C10 C11 119.2(3) 7_363 .
C12 C10 C9 119.5(3) 7_363 .
C11 C10 C9 121.3(4) . .
C12 C11 C10 120.5(4) . .
C12 C11 H11A 119.8 . .
C10 C11 H11A 119.8 . .
C11 C12 C10 120.4(4) . 7_363
C11 C12 H12A 119.8 . .
C10 C12 H12A 119.8 7_363 .
C13 C13 N1 62.6(4) 2_554 .
C13 C13 O8 62.8(4) 2_554 .
N1 C13 O8 125.5(7) . .
C13 C13 C14 129.3(6) 2_554 2_554
N1 C13 C14 68.2(6) . 2_554
O8 C13 C14 162.3(9) . 2_554
C13 C14 N1 48.6(5) 2_554 .
C13 C14 C15 100.6(8) 2_554 2_554
N1 C14 C15 52.4(6) . 2_554
C15 C15 N1 66.8(5) 2_554 .
C15 C15 C14 126.9(6) 2_554 2_554
N1 C15 C14 60.6(5) . 2_554
C16 C16 O9 63.5(6) 2_452 .
C16 C16 N2 68.2(5) 2_452 .
O9 C16 N2 131.7(10) . .
C16 C16 C17 118.7(7) 2_452 .
O9 C16 C17 164.3(11) . .
N2 C16 C17 53.3(6) . .
C18 C17 N2 73.0(17) 2_452 .
C18 C17 C16 118.1(19) 2_452 .
N2 C17 C16 46.6(6) . .
C17 C18 N2 70.3(12) 2_452 .
C1 O1 Ba1 142.9(2) . .
C1 O2 Zn1 111.7(2) . .
C8 O3 Ba1 150.7(2) . 5_463
C8 O4 Zn1 117.5(2) . 4_443
C9 O5 Zn1 116.2(2) . .
C9 O6 Ba1 139.8(3) . .
Zn1 O1W Ba1 106.47(9) . .
Zn1 O1W H1WA 116.0 . .
Ba1 O1W H1WA 119.0 . .
Zn1 O1W H1WB 117.9 . .
Ba1 O1W H1WB 91.7 . .
H1WA O1W H1WB 103.9 . .
C13 O8 C13 54.4(8) . 2_554
C16 O9 C16 52.9(12) . 2_452
C16 O9 Ba1 153.5(6) . .
C16 O9 Ba1 153.5(6) 2_452 .
C13 N1 C13 54.7(8) . 2_554
C13 N1 C15 129.4(6) . .
C13 N1 C15 175.4(7) 2_554 .
C13 N1 C15 175.4(7) . 2_554
C13 N1 C15 129.4(6) 2_554 2_554
C15 N1 C15 46.5(10) . 2_554
C13 N1 C14 63.2(6) . 2_554
C13 N1 C14 116.7(7) 2_554 2_554
C15 N1 C14 66.9(7) . 2_554
C15 N1 C14 113.1(8) 2_554 2_554
C13 N1 C14 116.7(7) . .
C13 N1 C14 63.2(6) 2_554 .
C15 N1 C14 113.1(8) . .
C15 N1 C14 66.9(7) 2_554 .
C14 N1 C14 179.9(10) 2_554 .
C16 N2 C16 43.6(10) 2_452 .
C16 N2 C17 80.1(7) 2_452 2_452
C16 N2 C17 121.1(8) . 2_452
C16 N2 C17 121.1(8) 2_452 .
C16 N2 C17 80.1(7) . .
C17 N2 C17 158.5(11) 2_452 .
C16 N2 C18 115.6(9) 2_452 .
C16 N2 C18 157.8(10) . .
C17 N2 C18 36.7(8) 2_452 .
C17 N2 C18 122.0(10) . .
C16 N2 C18 157.8(10) 2_452 2_452
C16 N2 C18 115.6(9) . 2_452
C17 N2 C18 122.0(10) 2_452 2_452
C17 N2 C18 36.7(8) . 2_452
C18 N2 C18 86.1(15) . 2_452

loop_
_geom_bond_atom_site_label_1
_geom_bond_atom_site_label_2
_geom_bond_distance
_geom_bond_site_symmetry_2
Zn1 O5 1.939(3) .
Zn1 O4 1.957(3) 4_453
Zn1 O2 1.976(2) .
Zn1 O1W 2.010(2) .
Ba1 O9 2.694(5) .
Ba1 O1 2.743(3) .
Ba1 O1 2.743(3) 2_452
Ba1 O6 2.760(3) .
Ba1 O6 2.760(3) 2_452
Ba1 O3 2.764(3) 6_565
Ba1 O3 2.764(3) 5_463
Ba1 O1W 2.959(2) .
Ba1 O1W 2.959(2) 2_452
C1 O1 1.230(5) .
C1 O2 1.290(4) .
C1 C2 1.495(5) .
C2 C7 1.387(5) .
C2 C3 1.394(5) .
C3 C4 1.381(5) .
C3 H3A 0.9300 .
C4 C5 1.385(5) .
C4 H4A 0.9300 .
C5 C6 1.381(5) .
C5 C8 1.507(5) .
C6 C7 1.389(5) .
C6 H6A 0.9300 .
C7 H7A 0.9300 .
C8 O3 1.223(4) .
C8 O4 1.263(5) .
C9 O6 1.234(5) .
C9 O5 1.278(5) .
C9 C10 1.508(5) .
C10 C12 1.373(5) 7_363
C10 C11 1.390(5) .
C11 C12 1.373(5) .
C11 H11A 0.9300 .
C12 C10 1.373(5) 7_363
C12 H12A 0.9300 .
C13 C13 1.160(17) 2_554
C13 N1 1.262(9) .
C13 O8 1.270(8) .
C13 C14 1.503(13) 2_554
C14 C13 1.503(13) 2_554
C14 N1 1.564(11) .
C14 C15 1.651(16) 2_554
C15 C15 1.12(2) 2_554
C15 N1 1.421(10) .
C15 C14 1.651(16) 2_554
C16 C16 0.99(2) 2_452
C16 O9 1.115(10) .
C16 N2 1.338(11) .
C16 C17 1.816(17) .
C17 C18 0.94(2) 2_452
C17 N2 1.477(15) .
C18 C17 0.94(2) 2_452
C18 N2 1.501(13) .
O3 Ba1 2.764(3) 5_463
O4 Zn1 1.957(3) 4_443
O1W H1WA 0.8500 .
O1W H1WB 0.8501 .
O8 C13 1.270(8) 2_554
O9 C16 1.115(10) 2_452
N1 C13 1.262(9) 2_554
N1 C15 1.421(10) 2_554
N1 C14 1.564(11) 2_554
N2 C16 1.338(11) 2_452
N2 C17 1.477(15) 2_452
N2 C18 1.501(14) 2_452
